data_4103389
loop_
_publ_author_name
'Michael Maes'
'Frederik Vermoortele'
'Luc Alaerts'
'Sarah Couck'
'Christine E. A. Kirschhock'
'Joeri F. M. Denayer'
'Dirk E. De Vos'

_publ_contact_author_email christine.kirschhock@biw.kuleuven.be
_publ_section_title
;
 Separation of Styrene and Ethylbenzene on Metal-Organic Frameworks:
 Analogous Structures with Different Adsorption Mechanisms
;
_journal_name_full 'Journal of the American Chemical Society'
_journal_page_first 15277
_journal_page_last 15285
_journal_paper_doi 10.1021/ja106142x
_journal_volume 132
_journal_year 2010
_chemical_formula_sum 'C11.5 Al O5'
_chemical_formula_weight 245.10
_space_group_IT_number 9
_symmetry_cell_setting monoclinic
_symmetry_space_group_name_Hall 'C -2yc'
_symmetry_space_group_name_H-M 'C 1 c 1'
_audit_author_name ceak
_audit_creation_date 2010-02-07T15:53
_audit_creation_method 'from EXP file using GSAS2CIF'
_cell_angle_alpha 90.0
_cell_angle_beta 100.72(11)
_cell_angle_gamma 90.0
_cell_formula_units_Z 4
_cell_length_a 20.276(20)
_cell_length_b 7.5323(34)
_cell_length_c 6.760(6)
_cell_volume 1014.4(15)
_computing_structure_refinement GSAS
_pd_block_id 2010-02-07T15:53|MIL53EBRES_phase2|ceak||
_pd_phase_name 'MIL 53 lt with ethylbenzene'
_refine_ls_goodness_of_fit_all 6.83
_refine_ls_matrix_type full
_refine_ls_number_parameters 41
_refine_ls_number_restraints 0
_refine_ls_shift/su_max 2.15
_refine_ls_shift/su_mean 0.12
_cod_data_source_file ja106142x_si_002_2.cif
_cod_data_source_block MIL53EBRES_phase_2
_cod_original_cell_volume 1014.4(12)
_cod_original_formula_sum 'C11.50 Al O5'
_cod_database_code 4103389

loop_
_symmetry_equiv_pos_site_id
_symmetry_equiv_pos_as_xyz
1 +x,+y,+z
2 +x,-y,+z+1/2
101 +x+1/2,+y+1/2,+z
102 +x+1/2,-y+1/2,+z+1/2

loop_
_atom_site_type_symbol
_atom_site_label
_atom_site_fract_x
_atom_site_fract_y
_atom_site_fract_z
_atom_site_occupancy
_atom_site_thermal_displace_type
_atom_site_U_iso_or_equiv
_atom_site_symmetry_multiplicity
Al Al -0.00128 0.0002 -0.0013 1.0 Uiso 0.43949 4
O O1 -0.0002 -0.1101 0.7445 1.0 Uiso 0.09 4
C O2b -0.28497 -0.27936 0.19301 1.0 Uiso 0.025 4
C O3 -0.21917 -0.23156 0.25201 1.0 Uiso 0.025 4
O C1 -0.4208 -0.37829 0.06219 1.0 Uiso 0.025 4
O C2 -0.08265 -0.13263 0.36533 1.0 Uiso 0.025 4
C C2b -0.31116 -0.30327 -0.00762 1.0 Uiso 0.025 4
C C3 -0.27154 -0.27936 -0.14925 1.0 Uiso 0.025 4
C C3b -0.20573 -0.23156 -0.09026 1.0 Uiso 0.025 4
C C4 -0.17955 -0.20765 0.11037 1.0 Uiso 0.025 4
C C4a -0.38321 -0.35561 -0.0722 1.0 Uiso 0.025 4
O C4b -0.40805 -0.37829 -0.26258 1.0 Uiso 0.025 4
C C4c -0.1075 -0.15531 0.17496 1.0 Uiso 0.025 4
O C4d -0.0699 -0.13263 0.04056 1.0 Uiso 0.025 4
C C19 0.06475 0.49062 1.13239 0.5 Uiso 0.025 4
C C20 -0.05207 0.49062 1.13239 0.5 Uiso 0.025 4
C C21 0.01268 0.48125 1.23527 0.5 Uiso 0.025 4
C C22 0.05207 0.50938 0.92664 0.5 Uiso 0.025 4
C C23 -0.06475 0.50938 0.92664 0.5 Uiso 0.025 4
C C24 -0.01268 0.51875 0.82376 0.5 Uiso 0.025 4
C C25 -0.02536 0.5375 0.61801 0.5 Uiso 0.025 4

loop_
_atom_type_symbol
_atom_type_number_in_cell
Al 4.0
O 20.0
C 46.0

loop_
_pd_block_diffractogram_id
2010-02-07T15:53|MIL53EBRES_H_01|ceak|combi
